data_1565313
loop_
_publ_author_name
'Rebilly, Jean-No\"el'
'Herrero, Christian'
'S\'en\'echal-David, Katell'
'Guillot, R\'egis'
'Inceoglu, Tanya'
'Maisonneuve, H\'el\`ene'
'Banse, Fr\'ed\'eric'

_publ_section_title
;
 Second sphere effects on H2O2 activation by non-heme FeII complexes: Role
 of a phenol group in the [H2O2]-dependent accumulation of FeIVO vs
 FeIIIOOH
;
_journal_name_full 'Chemical Science'
_journal_paper_doi 10.1039/D1SC03303D
_journal_year 2021
_chemical_formula_moiety '(C33 H48 Fe N7 O3),(F6 P),(C5 H12 O),1/4(CO)'
_chemical_formula_sum 'C38.5 H60 F6 Fe N7 O4.5 P'
_chemical_formula_weight 893.75
_space_group_crystal_system monoclinic
_space_group_IT_number 15
_space_group_name_Hall '-C 2yc'
_space_group_name_H-M_alt 'C 1 2/c 1'
_atom_sites_solution_hydrogens mixed
_audit_creation_method SHELXL-2018/3
_audit_update_record
;
2020-03-26 deposited with the CCDC.	2021-11-17 downloaded from the CCDC.
;
_cell_angle_alpha 90
_cell_angle_beta 100.475(2)
_cell_angle_gamma 90
_cell_formula_units_Z 8
_cell_length_a 41.523(2)
_cell_length_b 10.7009(5)
_cell_length_c 21.0891(10)
_cell_measurement_reflns_used 9912
_cell_measurement_temperature 100(1)
_cell_measurement_theta_max 28.65
_cell_measurement_theta_min 2.36
_cell_volume 9214.4(8)
_computing_cell_refinement 'Bruker SAINT'
_computing_data_collection 'Bruker APEX2'
_computing_data_reduction 'Bruker SAINT'
_computing_structure_refinement 'SHELXL-2018/3 (Sheldrick, 2018)'
_computing_structure_solution 'SHELXS-97 (Sheldrick, 2008)'
_diffrn_ambient_temperature 100(1)
_diffrn_measured_fraction_theta_full 0.999
_diffrn_measured_fraction_theta_max 0.993
_diffrn_measurement_device_type 'Bruker APEX-II CCD'
_diffrn_measurement_method '\f and \w scans'
_diffrn_radiation_monochromator graphite
_diffrn_radiation_probe x-ray
_diffrn_radiation_type MoK\a
_diffrn_radiation_wavelength 0.71073
_diffrn_reflns_av_R_equivalents 0.1315
_diffrn_reflns_av_unetI/netI 0.0834
_diffrn_reflns_Laue_measured_fraction_full 0.999
_diffrn_reflns_Laue_measured_fraction_max 0.993
_diffrn_reflns_limit_h_max 56
_diffrn_reflns_limit_h_min -59
_diffrn_reflns_limit_k_max 10
_diffrn_reflns_limit_k_min -15
_diffrn_reflns_limit_l_max 30
_diffrn_reflns_limit_l_min -29
_diffrn_reflns_number 101577
_diffrn_reflns_point_group_measured_fraction_full 0.999
_diffrn_reflns_point_group_measured_fraction_max 0.993
_diffrn_reflns_theta_full 25.000
_diffrn_reflns_theta_max 30.586
_diffrn_reflns_theta_min 1.964
_diffrn_source 'sealed tube'
_exptl_absorpt_coefficient_mu 0.432
_exptl_absorpt_correction_T_max 0.9461
_exptl_absorpt_correction_T_min 0.7620
_exptl_absorpt_correction_type multi-scan
_exptl_absorpt_process_details 'Bruker APEX 2'
_exptl_crystal_density_diffrn 1.289
_exptl_crystal_description plate
_exptl_crystal_F_000 3768
_exptl_crystal_size_max 0.220
_exptl_crystal_size_mid 0.160
_exptl_crystal_size_min 0.030
_refine_diff_density_max 1.769
_refine_diff_density_min -0.872
_refine_diff_density_rms 0.150
_refine_ls_extinction_method none
_refine_ls_goodness_of_fit_ref 1.053
_refine_ls_hydrogen_treatment mixed
_refine_ls_matrix_type full
_refine_ls_number_parameters 541
_refine_ls_number_reflns 14074
_refine_ls_number_restraints 8
_refine_ls_restrained_S_all 1.056
_refine_ls_R_factor_all 0.1353
_refine_ls_R_factor_gt 0.0853
_refine_ls_shift/su_max 0.003
_refine_ls_shift/su_mean 0.000
_refine_ls_structure_factor_coef Fsqd
_refine_ls_weighting_details 'w=1/[\s^2^(Fo^2^)+(0.1467P)^2^+27.3725P] where P=(Fo^2^+2Fc^2^)/3'
_refine_ls_weighting_scheme calc
_refine_ls_wR_factor_gt 0.2353
_refine_ls_wR_factor_ref 0.2758
_reflns_Friedel_coverage 0.000
_reflns_number_gt 8852
_reflns_number_total 14074
_reflns_threshold_expression 'I > 2\s(I)'
_cod_data_source_file d1sc03303d2.cif
_cod_data_source_block '[(mtL42CH2dtbp)FeII(H2O)(OH)]'
_cod_original_sg_symbol_Hall '-C 2yn'
_cod_original_sg_symbol_H-M 'C 2/c'
_cod_original_formula_sum 'C38.50 H60 F6 Fe N7 O4.50 P'
_cod_database_code 1565313
_shelx_space_group_comment
;
The symmetry employed for this shelxl refinement is uniquely defined
by the following loop, which should always be used as a source of
symmetry information in preference to the above space-group names.
They are only intended as comments.
;
_shelx_estimated_absorpt_t_min 0.919
_shelx_estimated_absorpt_t_max 0.988

loop_
_space_group_symop_operation_xyz
'x, y, z'
'-x, y, -z+1/2'
'x+1/2, y+1/2, z'
'-x+1/2, y+1/2, -z+1/2'
'-x, -y, -z'
'x, -y, z-1/2'
'-x+1/2, -y+1/2, -z'
'x+1/2, -y+1/2, z-1/2'

loop_
_atom_site_label
_atom_site_type_symbol
_atom_site_fract_x
_atom_site_fract_y
_atom_site_fract_z
_atom_site_U_iso_or_equiv
_atom_site_adp_type
_atom_site_occupancy
_atom_site_site_symmetry_order
_atom_site_calc_flag
_atom_site_refinement_flags_posn
_atom_site_refinement_flags_adp
_atom_site_refinement_flags_occupancy
_atom_site_disorder_assembly
_atom_site_disorder_group
C100 C 0.4860(4) 0.7970(16) 0.7411(8) 0.0342(15) Uani 0.25 1 d D . P A 1
OH O 0.16535(6) 0.5869(2) 0.91145(11) 0.014 Uani 1 1 d D . . . .
H102 H 0.1797(8) 0.549(2) 0.9407(7) 0.017 Uiso 1 1 d D U . . .
OH2 O 0.11718(7) 0.4387(2) 0.82005(12) 0.021 Uani 1 1 d D . . . .
H100 H 0.1000(7) 0.421(4) 0.8368(16) 0.025 Uiso 1 1 d D U . . .
H101 H 0.1173(3) 0.407(4) 0.7803(9) 0.025 Uiso 1 1 d D U . . .
C101 C 0.4920(4) 0.9023(14) 0.7405(7) 0.0342(15) Uani 0.25 1 d D . P B 2
C1 C 0.17636(10) 0.3370(4) 0.97499(19) 0.0271(8) Uani 1 1 d . . . . .
H1A H 0.180084 0.418360 0.992868 0.033 Uiso 1 1 calc R U . . .
C2 C 0.17638(11) 0.2359(4) 1.0161(2) 0.0316(9) Uani 1 1 d . . . . .
H2 H 0.180189 0.247502 1.061523 0.038 Uiso 1 1 calc R U . . .
C3 C 0.17081(11) 0.1192(4) 0.9900(2) 0.0327(9) Uani 1 1 d . . . . .
H3 H 0.169850 0.049146 1.017233 0.039 Uiso 1 1 calc R U . . .
C4 C 0.16656(10) 0.1032(4) 0.9237(2) 0.0292(8) Uani 1 1 d . . . . .
H4A H 0.163408 0.022254 0.905083 0.035 Uiso 1 1 calc R U . . .
C5 C 0.16700(9) 0.2080(3) 0.88507(19) 0.0237(7) Uani 1 1 d . . . . .
C6 C 0.16038(10) 0.2014(3) 0.8124(2) 0.0275(8) Uani 1 1 d . . . . .
H6A H 0.171252 0.126652 0.798370 0.033 Uiso 1 1 calc R U . . .
H6B H 0.136522 0.193115 0.796608 0.033 Uiso 1 1 calc R U . . .
C7 C 0.15655(10) 0.3271(4) 0.71621(18) 0.0286(8) Uani 1 1 d . . . . .
H7A H 0.167222 0.393382 0.695532 0.043 Uiso 1 1 calc R U . . .
H7B H 0.133394 0.347982 0.714047 0.043 Uiso 1 1 calc R U . . .
H7C H 0.158297 0.247789 0.693825 0.043 Uiso 1 1 calc R U . . .
C8 C 0.20895(9) 0.3085(3) 0.78924(19) 0.0241(7) Uani 1 1 d . . . . .
H8C H 0.214362 0.258618 0.753042 0.029 Uiso 1 1 calc R U . . .
H8D H 0.218832 0.266893 0.830088 0.029 Uiso 1 1 calc R U . . .
C9 C 0.22275(9) 0.4387(3) 0.78743(18) 0.0233(7) Uani 1 1 d . . . . .
H9A H 0.246850 0.434477 0.791432 0.028 Uiso 1 1 calc R U . . .
H9B H 0.213632 0.478928 0.745761 0.028 Uiso 1 1 calc R U . . .
C10 C 0.13257(10) 0.6429(4) 0.72957(18) 0.0273(8) Uani 1 1 d . . . . .
H10 H 0.113818 0.590808 0.726324 0.033 Uiso 1 1 calc R U . . .
C11 C 0.13136(11) 0.7461(4) 0.6895(2) 0.0345(9) Uani 1 1 d . . . . .
H11 H 0.112108 0.764377 0.659016 0.041 Uiso 1 1 calc R U . . .
C12 C 0.15857(11) 0.8218(4) 0.6945(2) 0.0347(9) Uani 1 1 d . . . . .
H12 H 0.158269 0.893350 0.667781 0.042 Uiso 1 1 calc R U . . .
C13 C 0.18621(10) 0.7925(4) 0.7388(2) 0.0298(8) Uani 1 1 d . . . . .
H13 H 0.205111 0.844041 0.743116 0.036 Uiso 1 1 calc R U . . .
C14 C 0.18621(9) 0.6871(3) 0.77701(18) 0.0223(7) Uani 1 1 d . . . . .
C15 C 0.21518(9) 0.6492(3) 0.82686(18) 0.0233(7) Uani 1 1 d . . . . .
H15A H 0.235620 0.668608 0.810929 0.028 Uiso 1 1 calc R U . . .
H15B H 0.215246 0.697638 0.866869 0.028 Uiso 1 1 calc R U . . .
C16 C 0.26957(9) 0.5465(3) 0.90971(17) 0.0204(7) Uani 1 1 d . . . . .
C17 C 0.28351(9) 0.6366(3) 0.95203(17) 0.0218(7) Uani 1 1 d . . . . .
H17 H 0.274560 0.673419 0.985971 0.026 Uiso 1 1 calc R U . . .
C18 C 0.37072(9) 0.6999(3) 0.98751(18) 0.0222(7) Uani 1 1 d . . . . .
C19 C 0.38218(9) 0.6768(3) 1.05293(18) 0.0222(7) Uani 1 1 d . . . . .
C20 C 0.41407(9) 0.6312(4) 1.07401(18) 0.0252(7) Uani 1 1 d . . . . .
C21 C 0.43322(9) 0.6075(4) 1.02775(19) 0.0269(8) Uani 1 1 d . . . . .
H21 H 0.454624 0.574907 1.041499 0.032 Uiso 1 1 calc R U . . .
C22 C 0.42247(10) 0.6295(4) 0.96174(19) 0.0274(8) Uani 1 1 d . . . . .
C23 C 0.39090(9) 0.6772(3) 0.94313(18) 0.0245(7) Uani 1 1 d . . . . .
H23 H 0.383012 0.694577 0.898856 0.029 Uiso 1 1 calc R U . . .
C24 C 0.42804(11) 0.6132(4) 1.1462(2) 0.0328(9) Uani 1 1 d . . . . .
C25 C 0.42923(12) 0.7407(5) 1.1804(2) 0.0427(11) Uani 1 1 d . . . . .
H25A H 0.436017 0.728824 1.226954 0.064 Uiso 1 1 calc R U . . .
H25B H 0.407461 0.779208 1.171476 0.064 Uiso 1 1 calc R U . . .
H25C H 0.444964 0.795178 1.164394 0.064 Uiso 1 1 calc R U . . .
C26 C 0.40689(12) 0.5208(5) 1.1773(2) 0.0407(11) Uani 1 1 d . . . . .
H26A H 0.406513 0.439597 1.155672 0.061 Uiso 1 1 calc R U . . .
H26B H 0.384511 0.553244 1.172665 0.061 Uiso 1 1 calc R U . . .
H26C H 0.416227 0.511009 1.223116 0.061 Uiso 1 1 calc R U . . .
C27 C 0.46273(12) 0.5601(6) 1.1582(2) 0.0443(12) Uani 1 1 d . . . . .
H27A H 0.477563 0.619735 1.143057 0.066 Uiso 1 1 calc R U . . .
H27B H 0.462954 0.481096 1.134735 0.066 Uiso 1 1 calc R U . . .
H27C H 0.469940 0.545215 1.204444 0.066 Uiso 1 1 calc R U . . .
C28 C 0.44508(10) 0.6030(4) 0.9137(2) 0.0337(9) Uani 1 1 d . . . . .
C29 C 0.45270(16) 0.4634(6) 0.9148(3) 0.0583(16) Uani 1 1 d . . . . .
H29A H 0.462096 0.437763 0.958869 0.087 Uiso 1 1 calc R U . . .
H29B H 0.468410 0.446223 0.886359 0.087 Uiso 1 1 calc R U . . .
H29C H 0.432474 0.416485 0.899761 0.087 Uiso 1 1 calc R U . . .
C30 C 0.42941(14) 0.6397(7) 0.8444(2) 0.0563(16) Uani 1 1 d . . . . .
H30A H 0.408446 0.596205 0.832034 0.085 Uiso 1 1 calc R U . . .
H30B H 0.444084 0.616184 0.814882 0.085 Uiso 1 1 calc R U . . .
H30C H 0.425722 0.730217 0.842170 0.085 Uiso 1 1 calc R U . . .
C31 C 0.47672(12) 0.6788(5) 0.9315(3) 0.0437(11) Uani 1 1 d . . . . .
H31A H 0.471473 0.768202 0.929984 0.066 Uiso 1 1 calc R U . . .
H31B H 0.491170 0.660510 0.900729 0.066 Uiso 1 1 calc R U . . .
H31C H 0.487754 0.656309 0.975072 0.066 Uiso 1 1 calc R U . . .
C37 C 0.33719(9) 0.7559(3) 0.96323(18) 0.0217(7) Uani 1 1 d . . . . .
H37A H 0.329506 0.798274 0.999460 0.026 Uiso 1 1 calc R U . . .
H37B H 0.339068 0.819720 0.930138 0.026 Uiso 1 1 calc R U . . .
C40 C 0.23671(9) 0.4860(3) 0.90401(17) 0.0223(7) Uani 1 1 d . . . . .
H40A H 0.226259 0.514919 0.940008 0.027 Uiso 1 1 calc R U . . .
H40B H 0.239707 0.394394 0.908343 0.027 Uiso 1 1 calc R U . . .
N1 N 0.17122(8) 0.3234(3) 0.91061(15) 0.0230(6) Uani 1 1 d . . . . .
N2 N 0.15931(8) 0.6146(3) 0.77263(15) 0.0222(6) Uani 1 1 d . . . . .
N3 N 0.17265(8) 0.3152(3) 0.78411(15) 0.0224(6) Uani 1 1 d . . . . .
N4 N 0.21418(7) 0.5136(3) 0.84132(14) 0.0189(6) Uani 1 1 d . . . . .
N5 N 0.29102(8) 0.5216(3) 0.86885(15) 0.0240(6) Uani 1 1 d . . . . .
N6 N 0.31701(8) 0.5927(3) 0.88451(15) 0.0230(6) Uani 1 1 d . . . . .
N7 N 0.31268(7) 0.6620(3) 0.93526(14) 0.0196(6) Uani 1 1 d . . . . .
O1 O 0.36210(7) 0.6946(3) 1.09730(13) 0.0269(6) Uani 1 1 d . . . . .
H1 H 0.351302 0.760685 1.088600 0.040 Uiso 1 1 calc R U . . .
Fe1 Fe 0.16212(2) 0.47176(4) 0.84392(2) 0.01925(14) Uani 1 1 d D . . . .
F1 F 0.26139(8) 0.4593(3) 0.18172(13) 0.0490(8) Uani 1 1 d . . . . .
F2 F 0.27470(7) 0.5811(3) 0.10339(14) 0.0439(7) Uani 1 1 d . . . . .
F3 F 0.22360(7) 0.5688(2) 0.04794(12) 0.0403(6) Uani 1 1 d . . . . .
F4 F 0.20891(8) 0.4461(3) 0.12630(15) 0.0465(7) Uani 1 1 d . . . . .
F5 F 0.23206(6) 0.6341(2) 0.15180(11) 0.0284(5) Uani 1 1 d . . . . .
F6 F 0.25146(7) 0.3902(2) 0.07814(12) 0.0363(6) Uani 1 1 d . . . . .
P1 P 0.24198(3) 0.51180(9) 0.11484(5) 0.0237(2) Uani 1 1 d . . . . .
C32 C 0.08667(16) 0.2321(7) 0.9725(4) 0.0694(19) Uani 1 1 d . . . . .
H32A H 0.063216 0.219816 0.956455 0.104 Uiso 1 1 calc R U . . .
H32B H 0.097229 0.150806 0.982617 0.104 Uiso 1 1 calc R U . . .
H32C H 0.096528 0.273928 0.939313 0.104 Uiso 1 1 calc R U . . .
C33 C 0.07742(13) 0.4254(5) 1.0174(3) 0.0498(13) Uani 1 1 d . . . . .
C34 C 0.0874(2) 0.4894(6) 1.0842(3) 0.0707(19) Uani 1 1 d . . . . .
H34A H 0.079790 0.438618 1.117252 0.106 Uiso 1 1 calc R U . . .
H34B H 0.077352 0.572521 1.082916 0.106 Uiso 1 1 calc R U . . .
H34C H 0.111262 0.497533 1.094578 0.106 Uiso 1 1 calc R U . . .
C35 C 0.0920(2) 0.5008(6) 0.9680(3) 0.0682(18) Uani 1 1 d . . . . .
H35A H 0.115655 0.510613 0.983141 0.102 Uiso 1 1 calc R U . . .
H35B H 0.081675 0.583343 0.962715 0.102 Uiso 1 1 calc R U . . .
H35C H 0.088169 0.456798 0.926603 0.102 Uiso 1 1 calc R U . . .
C36 C 0.03978(17) 0.4230(7) 1.0008(4) 0.082(2) Uani 1 1 d . . . . .
H36A H 0.032835 0.379812 0.959588 0.123 Uiso 1 1 calc R U . . .
H36B H 0.031391 0.508762 0.997404 0.123 Uiso 1 1 calc R U . . .
H36C H 0.031139 0.378727 1.034792 0.123 Uiso 1 1 calc R U . . .
O101 O 0.4877(3) 0.9774(11) 0.7975(6) 0.0342(15) Uani 0.25 1 d D . P B 2
O2 O 0.09106(11) 0.3065(4) 1.0285(2) 0.0625(11) Uani 1 1 d . . . . .
O100 O 0.4582(3) 0.8277(11) 0.7023(6) 0.0342(15) Uani 0.25 1 d D . P A 1

loop_
_atom_site_aniso_label
_atom_site_aniso_U_11
_atom_site_aniso_U_22
_atom_site_aniso_U_33
_atom_site_aniso_U_23
_atom_site_aniso_U_13
_atom_site_aniso_U_12
C100 0.035(4) 0.030(3) 0.039(4) 0.010(3) 0.009(3) 0.000(3)
OH 0.021 0.007 0.016 -0.001 0.007 0.001
OH2 0.028 0.012 0.023 0.003 0.006 0.003
C101 0.035(4) 0.030(3) 0.039(4) 0.010(3) 0.009(3) 0.000(3)
C1 0.031(2) 0.0206(17) 0.0291(18) 0.0001(14) 0.0045(15) -0.0030(15)
C2 0.033(2) 0.031(2) 0.0290(19) 0.0062(16) 0.0005(16) -0.0043(17)
C3 0.030(2) 0.0256(19) 0.041(2) 0.0123(17) 0.0023(17) 0.0024(16)
C4 0.0258(19) 0.0168(16) 0.044(2) 0.0037(15) 0.0049(17) 0.0010(14)
C5 0.0202(17) 0.0188(16) 0.0317(18) -0.0004(13) 0.0041(14) -0.0010(13)
C6 0.031(2) 0.0158(16) 0.036(2) -0.0026(14) 0.0065(16) -0.0051(14)
C7 0.032(2) 0.0265(19) 0.0264(18) -0.0055(14) 0.0034(15) -0.0064(16)
C8 0.0247(18) 0.0200(16) 0.0290(17) -0.0022(13) 0.0087(14) 0.0043(14)
C9 0.0210(17) 0.0213(16) 0.0284(17) -0.0016(13) 0.0065(14) -0.0031(13)
C10 0.0255(19) 0.0270(18) 0.0288(18) 0.0060(15) 0.0028(15) -0.0010(15)
C11 0.031(2) 0.031(2) 0.039(2) 0.0115(17) 0.0004(17) 0.0054(17)
C12 0.037(2) 0.0260(19) 0.041(2) 0.0142(17) 0.0075(19) 0.0004(17)
C13 0.031(2) 0.0203(17) 0.039(2) 0.0066(15) 0.0094(17) -0.0029(15)
C14 0.0217(17) 0.0185(16) 0.0265(17) 0.0003(13) 0.0043(13) -0.0003(13)
C15 0.0237(18) 0.0175(15) 0.0283(17) 0.0020(13) 0.0036(14) -0.0021(13)
C16 0.0195(16) 0.0190(16) 0.0221(15) 0.0022(12) 0.0026(13) -0.0006(12)
C17 0.0204(17) 0.0213(16) 0.0247(16) 0.0010(13) 0.0072(13) 0.0018(13)
C18 0.0196(16) 0.0165(15) 0.0293(17) -0.0010(13) 0.0016(13) -0.0001(13)
C19 0.0235(17) 0.0147(15) 0.0283(17) -0.0004(12) 0.0046(14) 0.0015(13)
C20 0.0216(18) 0.0218(17) 0.0307(18) -0.0014(14) 0.0011(14) 0.0022(14)
C21 0.0186(17) 0.0269(18) 0.0345(19) -0.0034(15) 0.0027(15) 0.0034(14)
C22 0.0213(18) 0.0258(18) 0.034(2) -0.0053(15) 0.0033(15) 0.0004(14)
C23 0.0217(17) 0.0237(17) 0.0269(17) -0.0019(14) 0.0013(14) 0.0014(14)
C24 0.028(2) 0.037(2) 0.032(2) 0.0037(17) 0.0023(16) 0.0048(17)
C25 0.038(3) 0.052(3) 0.035(2) -0.009(2) -0.0010(19) 0.003(2)
C26 0.034(2) 0.047(3) 0.039(2) 0.014(2) 0.0015(19) 0.004(2)
C27 0.031(2) 0.061(3) 0.038(2) 0.004(2) -0.0016(19) 0.013(2)
C28 0.025(2) 0.041(2) 0.035(2) -0.0065(18) 0.0049(16) 0.0065(17)
C29 0.055(3) 0.049(3) 0.079(4) -0.012(3) 0.035(3) 0.009(3)
C30 0.040(3) 0.098(5) 0.032(2) -0.011(3) 0.007(2) 0.015(3)
C31 0.033(2) 0.053(3) 0.048(3) -0.006(2) 0.013(2) -0.005(2)
C37 0.0196(16) 0.0167(15) 0.0277(17) -0.0013(13) 0.0019(13) -0.0001(13)
C40 0.0224(17) 0.0216(16) 0.0222(16) 0.0023(13) 0.0026(13) -0.0005(13)
N1 0.0234(15) 0.0182(14) 0.0274(15) 0.0012(11) 0.0044(12) -0.0026(11)
N2 0.0214(15) 0.0186(14) 0.0271(15) 0.0039(11) 0.0056(12) -0.0001(11)
N3 0.0232(15) 0.0183(14) 0.0248(14) -0.0022(11) 0.0018(12) -0.0032(12)
N4 0.0198(14) 0.0142(12) 0.0230(13) -0.0007(10) 0.0052(11) -0.0017(10)
N5 0.0212(15) 0.0219(15) 0.0286(15) -0.0015(12) 0.0039(12) -0.0017(12)
N6 0.0222(15) 0.0215(14) 0.0256(15) -0.0031(11) 0.0047(12) -0.0039(12)
N7 0.0186(14) 0.0164(13) 0.0236(14) -0.0007(11) 0.0036(11) 0.0012(11)
O1 0.0276(14) 0.0229(13) 0.0312(14) 0.0028(10) 0.0080(11) 0.0061(11)
Fe1 0.0210(3) 0.0137(2) 0.0236(2) 0.00051(18) 0.00572(18) -0.00050(19)
F1 0.070(2) 0.0363(15) 0.0358(14) 0.0010(11) -0.0048(13) 0.0245(14)
F2 0.0362(15) 0.0408(15) 0.0582(17) -0.0171(13) 0.0176(13) -0.0058(12)
F3 0.0564(18) 0.0344(13) 0.0282(12) -0.0009(10) 0.0028(11) 0.0148(13)
F4 0.0519(18) 0.0339(14) 0.0594(18) -0.0167(13) 0.0246(14) -0.0204(13)
F5 0.0378(13) 0.0178(10) 0.0311(11) -0.0012(9) 0.0105(10) 0.0033(9)
F6 0.0439(15) 0.0253(12) 0.0398(13) -0.0091(10) 0.0078(11) 0.0071(11)
P1 0.0286(5) 0.0176(4) 0.0248(4) -0.0014(3) 0.0052(4) 0.0026(4)
C32 0.051(4) 0.074(5) 0.085(5) -0.036(4) 0.019(3) -0.012(3)
C33 0.036(3) 0.040(3) 0.070(4) 0.012(2) 0.003(2) 0.000(2)
C34 0.096(6) 0.050(3) 0.061(4) -0.005(3) 0.001(4) 0.009(4)
C35 0.083(5) 0.052(4) 0.072(4) -0.004(3) 0.020(4) -0.015(3)
C36 0.045(4) 0.065(4) 0.130(7) -0.008(5) 0.002(4) 0.004(3)
O101 0.035(4) 0.030(3) 0.039(4) 0.010(3) 0.009(3) 0.000(3)
O2 0.068(3) 0.040(2) 0.078(3) -0.003(2) 0.007(2) 0.003(2)
O100 0.035(4) 0.030(3) 0.039(4) 0.010(3) 0.009(3) 0.000(3)

loop_
_atom_type_symbol
_atom_type_description
_atom_type_scat_dispersion_real
_atom_type_scat_dispersion_imag
_atom_type_scat_source
C C 0.0031 0.0016 'International Tables Vol C Tables 4.2.6.8 and 6.1.1.4'
H H 0.0000 0.0000 'International Tables Vol C Tables 4.2.6.8 and 6.1.1.4'
N N 0.0061 0.0033 'International Tables Vol C Tables 4.2.6.8 and 6.1.1.4'
O O 0.0109 0.0061 'International Tables Vol C Tables 4.2.6.8 and 6.1.1.4'
F F 0.0176 0.0103 'International Tables Vol C Tables 4.2.6.8 and 6.1.1.4'
P P 0.1026 0.0946 'International Tables Vol C Tables 4.2.6.8 and 6.1.1.4'
Fe Fe 0.3463 0.8444 'International Tables Vol C Tables 4.2.6.8 and 6.1.1.4'

loop_
_geom_angle_atom_site_label_1
_geom_angle_atom_site_label_2
_geom_angle_atom_site_label_3
_geom_angle
_geom_angle_site_symmetry_1
_geom_angle_site_symmetry_3
_geom_angle_publ_flag
C100 C100 O100 156(2) 2_656 . ?
C101 C101 O101 77(2) 2_656 . ?
C101 C101 O101 75(2) 2_656 2_656 ?
O101 C101 O101 107.7(13) . 2_656 ?
N1 C1 C2 122.0(4) . . ?
C3 C2 C1 118.7(4) . . ?
C2 C3 C4 120.0(4) . . ?
C5 C4 C3 118.6(4) . . ?
N1 C5 C4 121.4(4) . . ?
N1 C5 C6 115.8(3) . . ?
C4 C5 C6 122.6(3) . . ?
N3 C6 C5 110.9(3) . . ?
N3 C8 C9 109.7(3) . . ?
N4 C9 C8 109.5(3) . . ?
N2 C10 C11 122.0(4) . . ?
C12 C11 C10 118.8(4) . . ?
C13 C12 C11 119.3(4) . . ?
C12 C13 C14 119.4(4) . . ?
N2 C14 C13 121.1(3) . . ?
N2 C14 C15 116.1(3) . . ?
C13 C14 C15 122.8(3) . . ?
N4 C15 C14 111.0(3) . . ?
C17 C16 N5 107.5(3) . . ?
C17 C16 C40 129.0(3) . . ?
N5 C16 C40 123.5(3) . . ?
N7 C17 C16 105.3(3) . . ?
C23 C18 C19 119.8(3) . . ?
C23 C18 C37 118.1(3) . . ?
C19 C18 C37 122.0(3) . . ?
O1 C19 C18 120.5(3) . . ?
O1 C19 C20 119.1(3) . . ?
C18 C19 C20 120.4(3) . . ?
C21 C20 C19 117.9(3) . . ?
C21 C20 C24 120.7(3) . . ?
C19 C20 C24 121.3(3) . . ?
C20 C21 C22 123.2(4) . . ?
C23 C22 C21 117.0(4) . . ?
C23 C22 C28 122.7(4) . . ?
C21 C22 C28 120.3(3) . . ?
C18 C23 C22 121.8(4) . . ?
C27 C24 C25 107.7(4) . . ?
C27 C24 C20 112.6(4) . . ?
C25 C24 C20 109.0(4) . . ?
C27 C24 C26 106.5(4) . . ?
C25 C24 C26 110.0(4) . . ?
C20 C24 C26 111.0(4) . . ?
C29 C28 C22 108.8(4) . . ?
C29 C28 C31 110.4(4) . . ?
C22 C28 C31 110.1(4) . . ?
C29 C28 C30 108.3(5) . . ?
C22 C28 C30 112.2(4) . . ?
C31 C28 C30 107.0(4) . . ?
N7 C37 C18 113.0(3) . . ?
C16 C40 N4 113.5(3) . . ?
C1 N1 C5 119.3(3) . . ?
C1 N1 Fe1 124.6(3) . . ?
C5 N1 Fe1 115.4(2) . . ?
C10 N2 C14 119.4(3) . . ?
C10 N2 Fe1 125.1(3) . . ?
C14 N2 Fe1 115.2(2) . . ?
C7 N3 C6 109.5(3) . . ?
C7 N3 C8 110.4(3) . . ?
C6 N3 C8 110.3(3) . . ?
C7 N3 Fe1 113.0(2) . . ?
C6 N3 Fe1 106.1(2) . . ?
C8 N3 Fe1 107.4(2) . . ?
C15 N4 C9 110.5(3) . . ?
C15 N4 C40 109.7(3) . . ?
C9 N4 C40 111.7(3) . . ?
C15 N4 Fe1 105.4(2) . . ?
C9 N4 Fe1 106.3(2) . . ?
C40 N4 Fe1 113.1(2) . . ?
N6 N5 C16 109.1(3) . . ?
N5 N6 N7 107.4(3) . . ?
N6 N7 C17 110.8(3) . . ?
N6 N7 C37 120.9(3) . . ?
C17 N7 C37 128.3(3) . . ?
OH Fe1 OH2 104.98(11) . . ?
OH Fe1 N1 90.51(11) . . ?
OH2 Fe1 N1 94.93(11) . . ?
OH Fe1 N2 92.97(11) . . ?
OH2 Fe1 N2 91.24(11) . . ?
N1 Fe1 N2 171.90(12) . . ?
OH Fe1 N3 161.70(11) . . ?
OH2 Fe1 N3 89.68(11) . . ?
N1 Fe1 N3 77.15(12) . . ?
N2 Fe1 N3 97.67(12) . . ?
OH Fe1 N4 87.16(11) . . ?
OH2 Fe1 N4 163.31(11) . . ?
N1 Fe1 N4 96.39(12) . . ?
N2 Fe1 N4 76.50(11) . . ?
N3 Fe1 N4 80.95(11) . . ?
F1 P1 F3 177.69(19) . . ?
F1 P1 F6 90.70(15) . . ?
F3 P1 F6 90.19(14) . . ?
F1 P1 F4 91.21(19) . . ?
F3 P1 F4 90.90(18) . . ?
F6 P1 F4 90.50(15) . . ?
F1 P1 F2 89.44(18) . . ?
F3 P1 F2 88.42(17) . . ?
F6 P1 F2 90.79(15) . . ?
F4 P1 F2 178.54(16) . . ?
F1 P1 F5 89.46(14) . . ?
F3 P1 F5 89.66(13) . . ?
F6 P1 F5 179.44(15) . . ?
F4 P1 F5 88.95(14) . . ?
F2 P1 F5 89.75(14) . . ?
O2 C33 C35 113.4(5) . . ?
O2 C33 C36 112.8(5) . . ?
C35 C33 C36 111.5(6) . . ?
O2 C33 C34 102.5(5) . . ?
C35 C33 C34 108.2(5) . . ?
C36 C33 C34 107.8(6) . . ?
C33 O2 C32 112.8(5) . . ?

loop_
_geom_bond_atom_site_label_1
_geom_bond_atom_site_label_2
_geom_bond_distance
_geom_bond_site_symmetry_2
_geom_bond_publ_flag
C100 C100 1.16(3) 2_656 ?
C100 O100 1.329(15) . ?
OH Fe1 1.870(2) . ?
OH2 Fe1 1.876(3) . ?
C101 C101 0.71(3) 2_656 ?
C101 O101 1.484(15) . ?
C101 O101 1.50(2) 2_656 ?
C1 N1 1.344(5) . ?
C1 C2 1.386(5) . ?
C2 C3 1.367(6) . ?
C3 C4 1.389(6) . ?
C4 C5 1.387(5) . ?
C5 N1 1.346(5) . ?
C5 C6 1.508(5) . ?
C6 N3 1.486(5) . ?
C7 N3 1.472(5) . ?
C8 N3 1.493(5) . ?
C8 C9 1.510(5) . ?
C9 N4 1.486(5) . ?
C10 N2 1.335(5) . ?
C10 C11 1.387(5) . ?
C11 C12 1.378(6) . ?
C12 C13 1.378(6) . ?
C13 C14 1.386(5) . ?
C14 N2 1.349(5) . ?
C14 C15 1.503(5) . ?
C15 N4 1.485(4) . ?
C16 C17 1.369(5) . ?
C16 N5 1.373(5) . ?
C16 C40 1.496(5) . ?
C17 N7 1.350(5) . ?
C18 C23 1.387(5) . ?
C18 C19 1.397(5) . ?
C18 C37 1.516(5) . ?
C19 O1 1.375(5) . ?
C19 C20 1.405(5) . ?
C20 C21 1.389(5) . ?
C20 C24 1.540(6) . ?
C21 C22 1.402(6) . ?
C22 C23 1.395(5) . ?
C22 C28 1.528(6) . ?
C24 C27 1.527(6) . ?
C24 C25 1.539(7) . ?
C24 C26 1.545(7) . ?
C28 C29 1.527(7) . ?
C28 C31 1.531(6) . ?
C28 C30 1.539(7) . ?
C37 N7 1.474(5) . ?
C40 N4 1.503(4) . ?
N1 Fe1 2.109(3) . ?
N2 Fe1 2.132(3) . ?
N3 Fe1 2.189(3) . ?
N4 Fe1 2.218(3) . ?
N5 N6 1.312(4) . ?
N6 N7 1.341(4) . ?
F1 P1 1.594(3) . ?
F2 P1 1.604(3) . ?
F3 P1 1.598(3) . ?
F4 P1 1.600(3) . ?
F5 P1 1.614(2) . ?
F6 P1 1.600(2) . ?
C32 O2 1.410(7) . ?
C33 O2 1.396(7) . ?
C33 C35 1.528(8) . ?
C33 C36 1.538(8) . ?
C33 C34 1.553(9) . ?
